data_7157818
loop_
_publ_author_name
'Ichikawa, Yuki'
'Hiramatsu, Michiaki'
'Mita, Yusuke'
'Makishima, Makoto'
'Matsumoto, Yotaro'
'Masumoto, Yui'
'Muranaka, Atsuya'
'Uchiyama, Masanobu'
'Hashimoto, Yuichi'
'Ishikawa, Minoru'

_publ_section_title
;
 <i>meta</i>-Non-flat substituents: a novel molecular design to improve
 aqueous solubility in small molecule drug discovery.
;
_journal_issue 2
_journal_name_full 'Organic &amp; biomolecular chemistry'
_journal_page_first 446
_journal_page_last 456
_journal_paper_doi 10.1039/d0ob02083d
_journal_volume 19
_journal_year 2021
_chemical_formula_moiety 'C6 H8 N2'
_chemical_formula_sum 'C6 H8 N2'
_chemical_formula_weight 108.14
_chemical_melting_point 334
_chemical_name_systematic 1,3-Phenylenediamine
_chemical_properties_physical Light-sensitive
_space_group_crystal_system monoclinic
_space_group_IT_number 14
_space_group_name_Hall '-P 2ybc'
_space_group_name_H-M_alt 'P 1 21/c 1'
_atom_sites_solution_hydrogens difmap
_atom_sites_solution_primary direct
_atom_sites_solution_secondary direct
_audit_creation_method SHELXL-2014
_audit_update_record
;
2018-03-08 deposited with the CCDC.	2020-11-27 downloaded from the CCDC.
;
_cell_angle_alpha 90
_cell_angle_beta 90.9951(6)
_cell_angle_gamma 90
_cell_formula_units_Z 16
_cell_length_a 8.0887(1)
_cell_length_b 11.9923(2)
_cell_length_c 23.8075(4)
_cell_measurement_reflns_used 65112
_cell_measurement_temperature 90
_cell_measurement_theta_max 31.136
_cell_measurement_theta_min 1.711
_cell_volume 2309.03(6)
_computing_cell_refinement HKL2000
_computing_data_collection CrystalClear
_computing_data_reduction HKL2000
_computing_molecular_graphics SV
_computing_publication_material 'SHELXL-2014 (Sheldrick, 2014)'
_computing_structure_refinement 'SHELXL-2014 (Sheldrick, 2014)'
_computing_structure_solution SIR2011
_diffrn_ambient_temperature 90
_diffrn_detector_area_resol_mean 7.31
_diffrn_measured_fraction_theta_full 0.999
_diffrn_measured_fraction_theta_max 0.996
_diffrn_measurement_device_type 'Rigaku AFC-8 with Saturn70 CCD'
_diffrn_measurement_method \w-scan
_diffrn_radiation_type MoK\a
_diffrn_radiation_wavelength 0.71073
_diffrn_reflns_av_R_equivalents 0.0445
_diffrn_reflns_av_unetI/netI 0.0315
_diffrn_reflns_Laue_measured_fraction_full 0.999
_diffrn_reflns_Laue_measured_fraction_max 0.996
_diffrn_reflns_limit_h_max 11
_diffrn_reflns_limit_h_min -11
_diffrn_reflns_limit_k_max 17
_diffrn_reflns_limit_k_min -17
_diffrn_reflns_limit_l_max 34
_diffrn_reflns_limit_l_min -34
_diffrn_reflns_number 63438
_diffrn_reflns_point_group_measured_fraction_full 0.999
_diffrn_reflns_point_group_measured_fraction_max 0.996
_diffrn_reflns_theta_full 25.242
_diffrn_reflns_theta_max 31.136
_diffrn_reflns_theta_min 1.711
_diffrn_source 'Fine-focus rotating anode'
_exptl_absorpt_coefficient_mu 0.078
_exptl_absorpt_correction_type none
_exptl_crystal_colour colourless
_exptl_crystal_density_diffrn 1.244
_exptl_crystal_description block
_exptl_crystal_F_000 928
_exptl_crystal_recrystallization_method 'Re-crystallisation from solvent'
_exptl_crystal_size_max 0.08
_exptl_crystal_size_mid 0.07
_exptl_crystal_size_min 0.07
_refine_diff_density_max 0.386
_refine_diff_density_min -0.180
_refine_diff_density_rms 0.042
_refine_ls_extinction_method none
_refine_ls_goodness_of_fit_ref 1.032
_refine_ls_hydrogen_treatment mixed
_refine_ls_matrix_type full
_refine_ls_number_parameters 353
_refine_ls_number_reflns 7429
_refine_ls_number_restraints 0
_refine_ls_restrained_S_all 1.032
_refine_ls_R_factor_all 0.0532
_refine_ls_R_factor_gt 0.0383
_refine_ls_shift/su_max 0.001
_refine_ls_shift/su_mean 0.000
_refine_ls_structure_factor_coef Fsqd
_refine_ls_weighting_details 'w=1/[\s^2^(Fo^2^)+(0.0514P)^2^+0.4109P] where P=(Fo^2^+2Fc^2^)/3'
_refine_ls_weighting_scheme calc
_refine_ls_wR_factor_gt 0.0958
_refine_ls_wR_factor_ref 0.1035
_reflns_Friedel_coverage 0.000
_reflns_number_gt 5829
_reflns_number_total 7429
_reflns_threshold_expression 'I > 2\s(I)'
_cod_data_source_file d0ob02083d2.cif
_cod_data_source_block YM675
_cod_depositor_comments 'Adding full bibliography for 7157808--7157819.cif.'
_cod_original_sg_symbol_H-M 'P 21/c'
_cod_database_code 7157818
_shelx_space_group_comment
;
The symmetry employed for this shelxl refinement is uniquely defined
by the following loop, which should always be used as a source of
symmetry information in preference to the above space-group names.
They are only intended as comments.
;
_shelx_estimated_absorpt_t_min 0.994
_shelx_estimated_absorpt_t_max 0.995
_shelxl_version_number 2014-3

loop_
_space_group_symop_operation_xyz
'x, y, z'
'-x, y+1/2, -z+1/2'
'-x, -y, -z'
'x, -y-1/2, z-1/2'

loop_
_atom_site_label
_atom_site_type_symbol
_atom_site_fract_x
_atom_site_fract_y
_atom_site_fract_z
_atom_site_U_iso_or_equiv
_atom_site_adp_type
_atom_site_occupancy
_atom_site_site_symmetry_order
_atom_site_calc_flag
_atom_site_refinement_flags_posn
_atom_site_refinement_flags_adp
_atom_site_refinement_flags_occupancy
_atom_site_disorder_assembly
_atom_site_disorder_group
N1A N 0.53927(10) 0.37392(7) 0.21724(4) 0.02097(16) Uani 1 1 d . . . . .
H1NA H 0.5949(17) 0.4309(12) 0.2024(6) 0.036(4) Uiso 1 1 d . . . . .
H1NB H 0.6070(19) 0.3318(13) 0.2396(6) 0.046(4) Uiso 1 1 d . . . . .
N2A N 0.27638(11) 0.02618(7) 0.16420(4) 0.02060(16) Uani 1 1 d . . . . .
H2NA H 0.2722(17) 0.0118(12) 0.2022(6) 0.039(4) Uiso 1 1 d . . . . .
H2NB H 0.1900(17) -0.0034(11) 0.1458(6) 0.033(3) Uiso 1 1 d . . . . .
C1A C 0.44825(11) 0.31143(7) 0.17742(4) 0.01729(17) Uani 1 1 d . . . . .
C2A C 0.40658(11) 0.20096(7) 0.18931(4) 0.01662(16) Uani 1 1 d . . . . .
H2A H 0.4460 0.1677 0.2232 0.020 Uiso 1 1 calc R U . . .
C3A C 0.30792(11) 0.13844(7) 0.15221(4) 0.01675(16) Uani 1 1 d . . . . .
C4A C 0.24953(11) 0.18813(8) 0.10236(4) 0.01953(17) Uani 1 1 d . . . . .
H4A H 0.1809 0.1473 0.0769 0.023 Uiso 1 1 calc R U . . .
C5A C 0.29307(12) 0.29790(8) 0.09044(4) 0.02100(18) Uani 1 1 d . . . . .
H5A H 0.2545 0.3310 0.0564 0.025 Uiso 1 1 calc R U . . .
C6A C 0.39151(11) 0.36005(8) 0.12712(4) 0.02010(18) Uani 1 1 d . . . . .
H6A H 0.4201 0.4347 0.1182 0.024 Uiso 1 1 calc R U . . .
N1B N 0.73309(11) 0.00491(7) 0.20807(4) 0.02124(16) Uani 1 1 d . . . . .
H1NC H 0.6448(16) -0.0249(11) 0.2250(5) 0.030(3) Uiso 1 1 d . . . . .
H1ND H 0.7157(16) 0.0119(11) 0.1697(6) 0.031(3) Uiso 1 1 d . . . . .
N2B N 1.03070(10) 0.35697(7) 0.19811(4) 0.02131(16) Uani 1 1 d . . . . .
H2NC H 1.0765(18) 0.3277(12) 0.1667(6) 0.041(4) Uiso 1 1 d . . . . .
H2ND H 1.1041(17) 0.3932(11) 0.2191(6) 0.032(3) Uiso 1 1 d . . . . .
C1B C 0.78748(10) 0.10394(7) 0.23329(4) 0.01654(16) Uani 1 1 d . . . . .
C2B C 0.88068(11) 0.18085(7) 0.20277(4) 0.01626(16) Uani 1 1 d . . . . .
H2B H 0.9012 0.1676 0.1642 0.020 Uiso 1 1 calc R U . . .
C3B C 0.94370(10) 0.27693(7) 0.22871(4) 0.01667(16) Uani 1 1 d . . . . .
C4B C 0.91364(11) 0.29603(8) 0.28571(4) 0.01959(18) Uani 1 1 d . . . . .
H4B H 0.9571 0.3606 0.3038 0.024 Uiso 1 1 calc R U . . .
C5B C 0.81988(12) 0.21996(8) 0.31560(4) 0.02140(18) Uani 1 1 d . . . . .
H5B H 0.7993 0.2333 0.3542 0.026 Uiso 1 1 calc R U . . .
C6B C 0.75576(11) 0.12477(8) 0.29007(4) 0.01990(18) Uani 1 1 d . . . . .
H6B H 0.6908 0.0741 0.3110 0.024 Uiso 1 1 calc R U . . .
N1C N 0.18934(10) 0.07705(7) 0.29705(3) 0.01807(15) Uani 1 1 d . . . . .
H1NE H 0.1117(16) 0.0213(11) 0.3013(5) 0.028(3) Uiso 1 1 d . . . . .
H1NF H 0.1487(16) 0.1317(12) 0.2775(6) 0.032(3) Uiso 1 1 d . . . . .
N2C N 0.50599(11) 0.34939(7) 0.40647(4) 0.02235(17) Uani 1 1 d . . . . .
H2NE H 0.5400(16) 0.3793(11) 0.3732(6) 0.032(3) Uiso 1 1 d . . . . .
H2NF H 0.5900(17) 0.3498(12) 0.4325(6) 0.034(3) Uiso 1 1 d . . . . .
C1C C 0.26167(10) 0.11244(7) 0.34799(4) 0.01567(16) Uani 1 1 d . . . . .
C2C C 0.34322(11) 0.21519(7) 0.35205(4) 0.01663(16) Uani 1 1 d . . . . .
H2C H 0.3405 0.2651 0.3211 0.020 Uiso 1 1 calc R U . . .
C3C C 0.42863(11) 0.24484(7) 0.40142(4) 0.01771(17) Uani 1 1 d . . . . .
C4C C 0.43124(12) 0.17126(8) 0.44718(4) 0.02086(18) Uani 1 1 d . . . . .
H4C H 0.4900 0.1902 0.4807 0.025 Uiso 1 1 calc R U . . .
C5C C 0.34757(12) 0.07066(8) 0.44315(4) 0.02168(18) Uani 1 1 d . . . . .
H5C H 0.3487 0.0213 0.4744 0.026 Uiso 1 1 calc R U . . .
C6C C 0.26211(11) 0.04060(7) 0.39432(4) 0.01852(17) Uani 1 1 d . . . . .
H6C H 0.2043 -0.0283 0.3924 0.022 Uiso 1 1 calc R U . . .
N1D N 0.65949(11) 0.41590(7) 0.57635(4) 0.02221(17) Uani 1 1 d . . . . .
H1NG H 0.5799(17) 0.3750(12) 0.5934(6) 0.035(4) Uiso 1 1 d . . . . .
H1NH H 0.6180(16) 0.4835(12) 0.5645(5) 0.032(3) Uiso 1 1 d . . . . .
N2D N 1.01372(11) 0.40817(7) 0.41354(3) 0.02129(16) Uani 1 1 d . . . . .
H2NG H 1.0503(17) 0.4777(12) 0.4215(6) 0.036(4) Uiso 1 1 d . . . . .
H2NH H 1.0979(17) 0.3671(12) 0.3984(6) 0.034(4) Uiso 1 1 d . . . . .
C1D C 0.75636(11) 0.35644(7) 0.53869(4) 0.01698(16) Uani 1 1 d . . . . .
C2D C 0.83420(11) 0.41074(7) 0.49431(4) 0.01647(16) Uani 1 1 d . . . . .
H2D H 0.8147 0.4879 0.4881 0.020 Uiso 1 1 calc R U . . .
C3D C 0.94065(11) 0.35252(8) 0.45887(4) 0.01702(16) Uani 1 1 d . . . . .
C4D C 0.96667(12) 0.23864(8) 0.46727(4) 0.02109(18) Uani 1 1 d . . . . .
H4D H 1.0378 0.1982 0.4433 0.025 Uiso 1 1 calc R U . . .
C5D C 0.88734(12) 0.18513(8) 0.51105(4) 0.02289(19) Uani 1 1 d . . . . .
H5D H 0.9047 0.1075 0.5166 0.027 Uiso 1 1 calc R U . . .
C6D C 0.78366(12) 0.24203(8) 0.54683(4) 0.02094(18) Uani 1 1 d . . . . .
H6D H 0.7314 0.2038 0.5767 0.025 Uiso 1 1 calc R U . . .

loop_
_atom_site_aniso_label
_atom_site_aniso_U_11
_atom_site_aniso_U_22
_atom_site_aniso_U_33
_atom_site_aniso_U_23
_atom_site_aniso_U_13
_atom_site_aniso_U_12
N1A 0.0175(4) 0.0183(4) 0.0271(4) -0.0025(3) -0.0011(3) -0.0017(3)
N2A 0.0228(4) 0.0167(4) 0.0223(4) -0.0011(3) -0.0005(3) -0.0022(3)
C1A 0.0129(4) 0.0180(4) 0.0211(4) -0.0029(3) 0.0036(3) 0.0008(3)
C2A 0.0148(4) 0.0174(4) 0.0177(4) -0.0005(3) 0.0014(3) 0.0018(3)
C3A 0.0155(4) 0.0167(4) 0.0182(4) -0.0019(3) 0.0037(3) 0.0012(3)
C4A 0.0201(4) 0.0222(4) 0.0163(4) -0.0029(3) 0.0013(3) 0.0001(3)
C5A 0.0228(4) 0.0244(4) 0.0159(4) 0.0029(3) 0.0037(3) 0.0016(4)
C6A 0.0200(4) 0.0187(4) 0.0218(4) 0.0025(3) 0.0059(3) -0.0006(3)
N1B 0.0206(4) 0.0174(4) 0.0257(4) -0.0019(3) 0.0006(3) -0.0020(3)
N2B 0.0185(4) 0.0170(4) 0.0285(4) 0.0003(3) 0.0032(3) -0.0004(3)
C1B 0.0141(4) 0.0162(4) 0.0194(4) 0.0001(3) -0.0013(3) 0.0026(3)
C2B 0.0160(4) 0.0171(4) 0.0157(4) -0.0010(3) 0.0007(3) 0.0021(3)
C3B 0.0131(4) 0.0153(4) 0.0216(4) 0.0001(3) -0.0005(3) 0.0033(3)
C4B 0.0188(4) 0.0190(4) 0.0208(4) -0.0052(3) -0.0028(3) 0.0034(3)
C5B 0.0207(4) 0.0268(5) 0.0167(4) -0.0027(3) 0.0004(3) 0.0056(4)
C6B 0.0177(4) 0.0227(4) 0.0194(4) 0.0024(3) 0.0024(3) 0.0012(3)
N1C 0.0194(4) 0.0166(4) 0.0181(3) -0.0002(3) -0.0021(3) 0.0003(3)
N2C 0.0211(4) 0.0210(4) 0.0249(4) -0.0040(3) -0.0006(3) -0.0039(3)
C1C 0.0145(4) 0.0151(4) 0.0175(4) -0.0008(3) 0.0014(3) 0.0028(3)
C2C 0.0166(4) 0.0163(4) 0.0170(4) 0.0013(3) 0.0013(3) 0.0011(3)
C3C 0.0149(4) 0.0174(4) 0.0210(4) -0.0030(3) 0.0017(3) 0.0009(3)
C4C 0.0205(4) 0.0241(4) 0.0179(4) -0.0013(3) -0.0021(3) 0.0017(3)
C5C 0.0240(4) 0.0223(4) 0.0188(4) 0.0037(3) 0.0006(3) 0.0033(4)
C6C 0.0201(4) 0.0151(4) 0.0204(4) 0.0011(3) 0.0015(3) 0.0012(3)
N1D 0.0225(4) 0.0219(4) 0.0225(4) 0.0008(3) 0.0072(3) 0.0000(3)
N2D 0.0232(4) 0.0249(4) 0.0160(3) -0.0011(3) 0.0038(3) -0.0036(3)
C1D 0.0156(4) 0.0186(4) 0.0167(4) -0.0002(3) -0.0005(3) -0.0017(3)
C2D 0.0173(4) 0.0162(4) 0.0158(4) 0.0006(3) -0.0010(3) -0.0008(3)
C3D 0.0155(4) 0.0210(4) 0.0145(4) -0.0008(3) -0.0016(3) -0.0022(3)
C4D 0.0201(4) 0.0210(4) 0.0221(4) -0.0032(3) 0.0009(3) 0.0024(3)
C5D 0.0255(5) 0.0162(4) 0.0269(5) 0.0004(3) -0.0008(4) 0.0008(3)
C6D 0.0221(4) 0.0184(4) 0.0223(4) 0.0036(3) 0.0012(3) -0.0030(3)

loop_
_atom_type_symbol
_atom_type_description
_atom_type_scat_dispersion_real
_atom_type_scat_dispersion_imag
_atom_type_scat_source
C C 0.0033 0.0016 'International Tables Vol C Tables 4.2.6.8 and 6.1.1.4'
H H 0.0000 0.0000 'International Tables Vol C Tables 4.2.6.8 and 6.1.1.4'
N N 0.0061 0.0033 'International Tables Vol C Tables 4.2.6.8 and 6.1.1.4'

loop_
_geom_angle_atom_site_label_1
_geom_angle_atom_site_label_2
_geom_angle_atom_site_label_3
_geom_angle
_geom_angle_site_symmetry_1
_geom_angle_site_symmetry_3
_geom_angle_publ_flag
C1A N1A H1NA 113.7(9) . . ?
C1A N1A H1NB 113.7(10) . . ?
H1NA N1A H1NB 110.6(13) . . ?
C3A N2A H2NA 113.0(9) . . ?
C3A N2A H2NB 115.2(9) . . ?
H2NA N2A H2NB 111.4(12) . . ?
C2A C1A C6A 119.40(8) . . ?
C2A C1A N1A 119.60(8) . . ?
C6A C1A N1A 120.93(8) . . ?
C1A C2A C3A 121.16(8) . . ?
C1A C2A H2A 119.4 . . ?
C3A C2A H2A 119.4 . . ?
C2A C3A N2A 119.38(8) . . ?
C2A C3A C4A 119.14(8) . . ?
N2A C3A C4A 121.40(8) . . ?
C5A C4A C3A 119.42(8) . . ?
C5A C4A H4A 120.3 . . ?
C3A C4A H4A 120.3 . . ?
C6A C5A C4A 121.56(9) . . ?
C6A C5A H5A 119.2 . . ?
C4A C5A H5A 119.2 . . ?
C5A C6A C1A 119.32(8) . . ?
C5A C6A H6A 120.3 . . ?
C1A C6A H6A 120.3 . . ?
C1B N1B H1NC 113.0(8) . . ?
C1B N1B H1ND 112.8(9) . . ?
H1NC N1B H1ND 111.7(12) . . ?
C3B N2B H2NC 112.2(9) . . ?
C3B N2B H2ND 112.4(9) . . ?
H2NC N2B H2ND 112.1(12) . . ?
N1B C1B C2B 120.28(8) . . ?
N1B C1B C6B 120.24(8) . . ?
C2B C1B C6B 119.41(8) . . ?
C3B C2B C1B 120.54(8) . . ?
C3B C2B H2B 119.7 . . ?
C1B C2B H2B 119.7 . . ?
C2B C3B N2B 121.13(8) . . ?
C2B C3B C4B 119.59(8) . . ?
N2B C3B C4B 119.23(8) . . ?
C5B C4B C3B 119.59(8) . . ?
C5B C4B H4B 120.2 . . ?
C3B C4B H4B 120.2 . . ?
C6B C5B C4B 121.19(8) . . ?
C6B C5B H5B 119.4 . . ?
C4B C5B H5B 119.4 . . ?
C5B C6B C1B 119.66(9) . . ?
C5B C6B H6B 120.2 . . ?
C1B C6B H6B 120.2 . . ?
C1C N1C H1NE 113.4(8) . . ?
C1C N1C H1NF 112.7(9) . . ?
H1NE N1C H1NF 110.7(12) . . ?
C3C N2C H2NE 114.5(8) . . ?
C3C N2C H2NF 112.9(9) . . ?
H2NE N2C H2NF 110.8(12) . . ?
C6C C1C C2C 119.50(8) . . ?
C6C C1C N1C 119.37(8) . . ?
C2C C1C N1C 120.98(8) . . ?
C3C C2C C1C 120.46(8) . . ?
C3C C2C H2C 119.8 . . ?
C1C C2C H2C 119.8 . . ?
C2C C3C C4C 119.57(8) . . ?
C2C C3C N2C 120.75(8) . . ?
C4C C3C N2C 119.63(8) . . ?
C5C C4C C3C 119.57(8) . . ?
C5C C4C H4C 120.2 . . ?
C3C C4C H4C 120.2 . . ?
C4C C5C C6C 121.26(9) . . ?
C4C C5C H5C 119.4 . . ?
C6C C5C H5C 119.4 . . ?
C5C C6C C1C 119.61(8) . . ?
C5C C6C H6C 120.2 . . ?
C1C C6C H6C 120.2 . . ?
C1D N1D H1NG 114.8(9) . . ?
C1D N1D H1NH 117.4(8) . . ?
H1NG N1D H1NH 110.7(12) . . ?
C3D N2D H2NG 114.7(9) . . ?
C3D N2D H2NH 111.7(9) . . ?
H2NG N2D H2NH 109.6(12) . . ?
N1D C1D C2D 120.77(8) . . ?
N1D C1D C6D 119.97(8) . . ?
C2D C1D C6D 119.18(8) . . ?
C1D C2D C3D 120.76(8) . . ?
C1D C2D H2D 119.6 . . ?
C3D C2D H2D 119.6 . . ?
C4D C3D C2D 119.59(8) . . ?
C4D C3D N2D 120.62(8) . . ?
C2D C3D N2D 119.72(8) . . ?
C5D C4D C3D 119.25(9) . . ?
C5D C4D H4D 120.4 . . ?
C3D C4D H4D 120.4 . . ?
C6D C5D C4D 121.72(9) . . ?
C6D C5D H5D 119.1 . . ?
C4D C5D H5D 119.1 . . ?
C5D C6D C1D 119.50(8) . . ?
C5D C6D H6D 120.3 . . ?
C1D C6D H6D 120.3 . . ?

loop_
_geom_bond_atom_site_label_1
_geom_bond_atom_site_label_2
_geom_bond_distance
_geom_bond_site_symmetry_2
_geom_bond_publ_flag
N1A C1A 1.4065(12) . ?
N1A H1NA 0.894(15) . ?
N1A H1NB 0.910(16) . ?
N2A C3A 1.4006(12) . ?
N2A H2NA 0.921(15) . ?
N2A H2NB 0.892(14) . ?
C1A C2A 1.3972(12) . ?
C1A C6A 1.4019(13) . ?
C2A C3A 1.3981(12) . ?
C2A H2A 0.9500 . ?
C3A C4A 1.4026(13) . ?
C4A C5A 1.3932(13) . ?
C4A H4A 0.9500 . ?
C5A C6A 1.3884(14) . ?
C5A H5A 0.9500 . ?
C6A H6A 0.9500 . ?
N1B C1B 1.3983(12) . ?
N1B H1NC 0.901(13) . ?
N1B H1ND 0.925(14) . ?
N2B C3B 1.4017(12) . ?
N2B H2NC 0.912(15) . ?
N2B H2ND 0.884(14) . ?
C1B C2B 1.4021(12) . ?
C1B C6B 1.4026(12) . ?
C2B C3B 1.3992(12) . ?
C2B H2B 0.9500 . ?
C3B C4B 1.4018(12) . ?
C4B C5B 1.3902(14) . ?
C4B H4B 0.9500 . ?
C5B C6B 1.3895(13) . ?
C5B H5B 0.9500 . ?
C6B H6B 0.9500 . ?
N1C C1C 1.4031(11) . ?
N1C H1NE 0.924(13) . ?
N1C H1NF 0.865(14) . ?
N2C C3C 1.4054(12) . ?
N2C H2NE 0.915(14) . ?
N2C H2NF 0.912(14) . ?
C1C C6C 1.3995(12) . ?
C1C C2C 1.4002(12) . ?
C2C C3C 1.3989(12) . ?
C2C H2C 0.9500 . ?
C3C C4C 1.4017(13) . ?
C4C C5C 1.3858(14) . ?
C4C H4C 0.9500 . ?
C5C C6C 1.3898(13) . ?
C5C H5C 0.9500 . ?
C6C H6C 0.9500 . ?
N1D C1D 1.3966(12) . ?
N1D H1NG 0.910(14) . ?
N1D H1NH 0.920(14) . ?
N2D C3D 1.4078(12) . ?
N2D H2NG 0.904(15) . ?
N2D H2NH 0.919(14) . ?
C1D C2D 1.4000(12) . ?
C1D C6D 1.4026(13) . ?
C2D C3D 1.4021(12) . ?
C2D H2D 0.9500 . ?
C3D C4D 1.3957(13) . ?
C4D C5D 1.3905(14) . ?
C4D H4D 0.9500 . ?
C5D C6D 1.3854(14) . ?
C5D H5D 0.9500 . ?
C6D H6D 0.9500 . ?

loop_
_geom_hbond_atom_site_label_D
_geom_hbond_atom_site_label_H
_geom_hbond_atom_site_label_A
_geom_hbond_distance_DH
_geom_hbond_distance_HA
_geom_hbond_distance_DA
_geom_hbond_angle_DHA
_geom_hbond_site_symmetry_A
N1A H1NA N1C 0.894(15) 2.473(15) 3.3007(12) 154.1(12) 2_655
N2A H2NB N2D 0.892(14) 2.399(14) 3.2839(12) 171.7(12) 2_645
N1B H1NC N1A 0.901(13) 2.377(14) 3.2587(12) 166.3(11) 2_645
N1B H1ND N1D 0.925(14) 2.421(14) 3.3206(12) 164.0(12) 4_565
N2B H2ND N1B 0.884(14) 2.540(14) 3.4115(12) 168.7(12) 2_755
N1C H1NE N2B 0.924(13) 2.283(14) 3.1866(12) 165.7(11) 2_645
N2C H2NE N2A 0.915(14) 2.480(14) 3.2446(12) 141.2(11) 2_655
N1D H1NH N2C 0.920(14) 2.350(14) 3.1466(12) 144.8(11) 3_666
N2D H2NG N1D 0.904(15) 2.671(14) 3.3873(12) 136.8(11) 3_766

loop_
_geom_torsion_atom_site_label_1
_geom_torsion_atom_site_label_2
_geom_torsion_atom_site_label_3
_geom_torsion_atom_site_label_4
_geom_torsion
_geom_torsion_site_symmetry_1
_geom_torsion_site_symmetry_2
_geom_torsion_site_symmetry_3
_geom_torsion_site_symmetry_4
_geom_torsion_publ_flag
C6A C1A C2A C3A -0.66(13) . . . . ?
N1A C1A C2A C3A 176.15(8) . . . . ?
C1A C2A C3A N2A 176.56(8) . . . . ?
C1A C2A C3A C4A -0.29(13) . . . . ?
C2A C3A C4A C5A 1.01(13) . . . . ?
N2A C3A C4A C5A -175.77(8) . . . . ?
C3A C4A C5A C6A -0.80(14) . . . . ?
C4A C5A C6A C1A -0.15(14) . . . . ?
C2A C1A C6A C5A 0.88(13) . . . . ?
N1A C1A C6A C5A -175.89(8) . . . . ?
N1B C1B C2B C3B -176.22(8) . . . . ?
C6B C1B C2B C3B 0.86(13) . . . . ?
C1B C2B C3B N2B -177.10(8) . . . . ?
C1B C2B C3B C4B 0.21(13) . . . . ?
C2B C3B C4B C5B -0.79(13) . . . . ?
N2B C3B C4B C5B 176.57(8) . . . . ?
C3B C4B C5B C6B 0.29(14) . . . . ?
C4B C5B C6B C1B 0.78(14) . . . . ?
N1B C1B C6B C5B 175.73(8) . . . . ?
C2B C1B C6B C5B -1.35(13) . . . . ?
C6C C1C C2C C3C 1.81(13) . . . . ?
N1C C1C C2C C3C -173.74(8) . . . . ?
C1C C2C C3C C4C -0.47(13) . . . . ?
C1C C2C C3C N2C -177.82(8) . . . . ?
C2C C3C C4C C5C -0.74(14) . . . . ?
N2C C3C C4C C5C 176.64(8) . . . . ?
C3C C4C C5C C6C 0.62(14) . . . . ?
C4C C5C C6C C1C 0.73(14) . . . . ?
C2C C1C C6C C5C -1.93(13) . . . . ?
N1C C1C C6C C5C 173.70(8) . . . . ?
N1D C1D C2D C3D 175.52(8) . . . . ?
C6D C1D C2D C3D -1.15(13) . . . . ?
C1D C2D C3D C4D 1.29(13) . . . . ?
C1D C2D C3D N2D 178.16(8) . . . . ?
C2D C3D C4D C5D -0.53(13) . . . . ?
N2D C3D C4D C5D -177.37(8) . . . . ?
C3D C4D C5D C6D -0.36(15) . . . . ?
C4D C5D C6D C1D 0.50(15) . . . . ?
N1D C1D C6D C5D -176.44(9) . . . . ?
C2D C1D C6D C5D 0.25(13) . . . . ?
